data_4062852
_journal_name_full Organometallics
_journal_year 2004
_chemical_formula_sum 'C20 H20 N2 O2 Se3'
_chemical_formula_weight 557.26
_space_group_IT_number 15
_symmetry_cell_setting monoclinic
_symmetry_space_group_name_Hall '-C 2yc'
_symmetry_space_group_name_H-M 'C 1 2/c 1'
_cell_angle_alpha 90.00
_cell_angle_beta 106.40(3)
_cell_angle_gamma 90.00
_cell_formula_units_Z 4
_cell_length_a 13.847(3)
_cell_length_b 12.576(3)
_cell_length_c 12.486(3)
_cell_measurement_temperature 293(2)
_cell_volume 2085.9(7)
_diffrn_ambient_temperature 293(2)
_exptl_crystal_density_diffrn 1.775
_cod_depositor_comments
;
The following automatic conversions were performed:
'_symmetry_cell_setting' value 'Monoclinic' changed to 'monoclinic'
according to '/home/saulius/struct/CIF-dictionaries/cif_core.dic'
dictionary named 'cif_core.dic' version 2.4.1 from 2010-06-29.

Automatic conversion script
Id: cif_fix_enum 1527 2010-12-29 10:47:43Z saulius 
;
_cod_original_sg_symbol_H-M 'C 2/c'
_cod_database_code 4062852

loop_
_symmetry_equiv_pos_as_xyz
'x, y, z'
'-x, y, -z+1/2'
'x+1/2, y+1/2, z'
'-x+1/2, y+1/2, -z+1/2'
'-x, -y, -z'
'x, -y, z-1/2'
'-x+1/2, -y+1/2, -z'
'x+1/2, -y+1/2, z-1/2'

loop_
_atom_site_label
_atom_site_type_symbol
_atom_site_fract_x
_atom_site_fract_y
_atom_site_fract_z
_atom_site_U_iso_or_equiv
_atom_site_adp_type
_atom_site_occupancy
_atom_site_symmetry_multiplicity
_atom_site_calc_flag
_atom_site_refinement_flags
_atom_site_disorder_assembly
_atom_site_disorder_group
Se Se 0.5000 0.12285(9) 0.7500 0.0603(4) Uani 1 2 d S . .
Se1 Se 0.44570(5) 0.24067(7) 0.86779(6) 0.0628(3) Uani 1 1 d . . .
O1A O 0.2329(7) 0.4549(10) 0.9706(8) 0.070(6) Uani 0.516(12) 1 d PD A 1
N1A N 0.3850(5) 0.3891(19) 0.9736(8) 0.087(7) Uani 0.516(12) 1 d PD A 1
O1B O 0.2150(7) 0.4279(12) 0.9689(11) 0.078(6) Uani 0.484(12) 1 d PD A 2
N1B N 0.3753(7) 0.3560(12) 0.9982(12) 0.054(5) Uani 0.484(12) 1 d PD A 2
C1 C 0.3078(4) 0.2683(5) 0.7829(5) 0.0434(17) Uani 1 1 d . . .
C2 C 0.2654(5) 0.2203(6) 0.6796(5) 0.0522(19) Uani 1 1 d . . .
H2A H 0.3041 0.1751 0.6495 0.063 Uiso 1 1 calc R . .
C3 C 0.1669(5) 0.2396(6) 0.6222(5) 0.063(2) Uani 1 1 d . . .
H3A H 0.1399 0.2073 0.5532 0.076 Uiso 1 1 calc R . .
C4 C 0.1072(5) 0.3052(6) 0.6639(6) 0.064(2) Uani 1 1 d . . .
H4A H 0.0407 0.3181 0.6240 0.077 Uiso 1 1 calc R . .
C5 C 0.1487(5) 0.3517(6) 0.7670(6) 0.059(2) Uani 1 1 d . . .
H5A H 0.1088 0.3953 0.7971 0.070 Uiso 1 1 calc R . .
C6 C 0.2482(5) 0.3350(5) 0.8264(5) 0.0408(16) Uani 1 1 d . A .
C7 C 0.2898(4) 0.3850(6) 0.9369(5) 0.0499(18) Uani 1 1 d D . .
C8A C 0.2560(7) 0.4782(16) 1.0931(9) 0.064(7) Uani 0.516(12) 1 d PD A 1
H8AA H 0.2451 0.4166 1.1350 0.077 Uiso 0.516(12) 1 calc PR A 1
H8AB H 0.2171 0.5377 1.1078 0.077 Uiso 0.516(12) 1 calc PR A 1
C9A C 0.3699(8) 0.5060(9) 1.1180(16) 0.075(7) Uani 0.516(12) 1 d PD A 1
H9AA H 0.3808 0.5574 1.0648 0.090 Uiso 0.516(12) 1 calc PR A 1
H9AB H 0.3961 0.5345 1.1928 0.090 Uiso 0.516(12) 1 calc PR A 1
C10A C 0.4185(13) 0.4011(11) 1.1067(9) 0.055(6) Uani 0.516(12) 1 d PD A 1
H10A H 0.3923 0.3439 1.1424 0.065 Uiso 0.516(12) 1 calc PR A 1
H10B H 0.4912 0.4042 1.1368 0.065 Uiso 0.516(12) 1 calc PR A 1
C8B C 0.2614(13) 0.5038(13) 1.0618(13) 0.081(9) Uani 0.484(12) 1 d PD A 2
H8BA H 0.2113 0.5236 1.0991 0.098 Uiso 0.484(12) 1 calc PR A 2
H8BB H 0.2816 0.5678 1.0307 0.098 Uiso 0.484(12) 1 calc PR A 2
C9B C 0.3546(11) 0.456(2) 1.1493(14) 0.088(8) Uani 0.484(12) 1 d PD A 2
H9BA H 0.3784 0.5028 1.2128 0.106 Uiso 0.484(12) 1 calc PR A 2
H9BB H 0.3387 0.3871 1.1754 0.106 Uiso 0.484(12) 1 calc PR A 2
C10B C 0.4316(15) 0.4449(17) 1.0856(15) 0.076(8) Uani 0.484(12) 1 d PD A 2
H10C H 0.4960 0.4202 1.1326 0.091 Uiso 0.484(12) 1 calc PR A 2
H10D H 0.4407 0.5106 1.0490 0.091 Uiso 0.484(12) 1 calc PR A 2

loop_
_atom_site_aniso_label
_atom_site_aniso_U_11
_atom_site_aniso_U_22
_atom_site_aniso_U_33
_atom_site_aniso_U_23
_atom_site_aniso_U_13
_atom_site_aniso_U_12
Se 0.0482(6) 0.0501(7) 0.0836(8) 0.000 0.0205(5) 0.000
Se1 0.0407(4) 0.0905(7) 0.0490(4) -0.0082(5) -0.0007(3) 0.0052(4)
O1A 0.053(8) 0.062(9) 0.085(12) -0.027(8) 0.002(7) 0.001(7)
N1A 0.072(11) 0.121(16) 0.065(12) -0.041(11) 0.016(8) -0.005(10)
O1B 0.091(11) 0.081(11) 0.066(11) -0.030(8) 0.030(9) 0.016(9)
N1B 0.063(10) 0.066(12) 0.029(7) -0.003(8) 0.008(7) 0.011(8)
C1 0.035(3) 0.049(4) 0.043(3) 0.009(4) 0.005(3) 0.000(3)
C2 0.043(4) 0.062(5) 0.049(4) -0.009(4) 0.010(3) 0.004(4)
C3 0.047(4) 0.090(6) 0.043(4) -0.010(5) -0.002(3) -0.011(4)
C4 0.039(4) 0.084(6) 0.061(5) 0.006(4) 0.003(4) 0.012(4)
C5 0.047(4) 0.073(6) 0.058(5) 0.018(4) 0.019(4) 0.008(4)
C6 0.045(4) 0.035(4) 0.048(4) -0.002(3) 0.022(3) -0.002(3)
C7 0.059(4) 0.039(5) 0.056(5) 0.002(4) 0.024(4) 0.004(4)
C8A 0.127(16) 0.048(11) 0.038(10) 0.003(9) 0.057(10) -0.004(11)
C9A 0.126(18) 0.060(13) 0.037(11) -0.015(9) 0.020(11) -0.005(12)
C10A 0.055(9) 0.052(13) 0.060(12) -0.031(9) 0.022(8) -0.028(9)
C8B 0.14(2) 0.084(18) 0.047(13) 0.020(13) 0.071(12) 0.017(15)
C9B 0.100(17) 0.11(2) 0.041(12) 0.017(12) -0.009(11) -0.003(16)
C10B 0.111(18) 0.075(18) 0.039(11) -0.008(11) 0.014(10) -0.036(14)

loop_
_geom_bond_atom_site_label_1
_geom_bond_atom_site_label_2
_geom_bond_distance
_geom_bond_site_symmetry_2
_geom_bond_publ_flag
Se Se1 2.3555(11) . ?
Se Se1 2.3555(11) 2_656 ?
Se1 C1 1.936(5) . ?
O1A C7 1.326(6) . ?
O1A C8A 1.500(7) . ?
N1A C7 1.268(6) . ?
N1A C10A 1.602(6) . ?
O1B C7 1.326(6) . ?
O1B C8B 1.499(7) . ?
N1B C7 1.269(6) . ?
N1B C10B 1.602(7) . ?
C1 C6 1.390(8) . ?
C1 C2 1.395(8) . ?
C2 C3 1.372(8) . ?
C2 H2A 0.9300 . ?
C3 C4 1.370(9) . ?
C3 H3A 0.9300 . ?
C4 C5 1.382(9) . ?
C4 H4A 0.9300 . ?
C5 C6 1.383(8) . ?
C5 H5A 0.9300 . ?
C6 C7 1.478(8) . ?
C8A C9A 1.558(7) . ?
C8A H8AA 0.9700 . ?
C8A H8AB 0.9700 . ?
C9A C10A 1.506(7) . ?
C9A H9AA 0.9700 . ?
C9A H9AB 0.9700 . ?
C10A H10A 0.9700 . ?
C10A H10B 0.9700 . ?
C8B C9B 1.558(7) . ?
C8B H8BA 0.9700 . ?
C8B H8BB 0.9700 . ?
C9B C10B 1.505(7) . ?
C9B H9BA 0.9700 . ?
C9B H9BB 0.9700 . ?
C10B H10C 0.9700 . ?
C10B H10D 0.9700 . ?
